data_7059594
loop_
_publ_author_name
'Ahmed, Faruk'
'Datta, Joydeep'
'Khan, Samim'
'Dutta, Basudeb'
'Islam, Sakhiul'
'Naaz, Sanobar'
'Ray, Partha Pratim'
'Mir, Mohammad Hedayetullah'

_publ_section_title
;
 Linear dicarboxylate-based pyridyl-appended cobalt(ii) coordination
 polymers in search of opto-electronic properties
;
_journal_issue 21
_journal_name_full 'New Journal of Chemistry'
_journal_page_first 9004
_journal_page_last 9009
_journal_paper_doi 10.1039/D0NJ00567C
_journal_volume 44
_journal_year 2020
_chemical_formula_sum 'C26 H20 Br2 Co N2 O7'
_chemical_formula_weight 691.19
_space_group_crystal_system monoclinic
_space_group_IT_number 15
_space_group_name_Hall '-C 2yc'
_space_group_name_H-M_alt 'C 1 2/c 1'
_atom_sites_solution_hydrogens geom
_audit_creation_method SHELXL-2014/7
_audit_update_record
;
2020-01-28 deposited with the CCDC.	2020-05-01 downloaded from the CCDC.
;
_cell_angle_alpha 90
_cell_angle_beta 117.483(3)
_cell_angle_gamma 90
_cell_formula_units_Z 4
_cell_length_a 9.3188(6)
_cell_length_b 33.926(2)
_cell_length_c 9.8051(6)
_cell_measurement_reflns_used 8386
_cell_measurement_temperature 293(2)
_cell_measurement_theta_max 26.32
_cell_measurement_theta_min 2.63
_cell_volume 2750.1(3)
_computing_cell_refinement 'Bruker SAINT'
_computing_data_collection 'Bruker APEX2'
_computing_data_reduction 'Bruker SAINT'
_computing_molecular_graphics 'Bruker SHELXTL'
_computing_publication_material 'Bruker SHELXTL'
_computing_structure_refinement 'SHELXL-2014/6 (Sheldrick, 2014)'
_computing_structure_solution 'SHELXS-97 (Sheldrick 2008)'
_diffrn_ambient_temperature 300(2)
_diffrn_measured_fraction_theta_full 0.998
_diffrn_measured_fraction_theta_max 0.998
_diffrn_measurement_device_type 'Bruker APEX-II CCD'
_diffrn_measurement_method '\f and \w scans'
_diffrn_radiation_type MoK\a
_diffrn_radiation_wavelength 0.71073
_diffrn_reflns_av_R_equivalents 0.0506
_diffrn_reflns_av_unetI/netI 0.0371
_diffrn_reflns_Laue_measured_fraction_full 0.998
_diffrn_reflns_Laue_measured_fraction_max 0.998
_diffrn_reflns_limit_h_max 11
_diffrn_reflns_limit_h_min -11
_diffrn_reflns_limit_k_max 40
_diffrn_reflns_limit_k_min -40
_diffrn_reflns_limit_l_max 11
_diffrn_reflns_limit_l_min -11
_diffrn_reflns_number 16835
_diffrn_reflns_point_group_measured_fraction_full 0.998
_diffrn_reflns_point_group_measured_fraction_max 0.998
_diffrn_reflns_theta_full 24.983
_diffrn_reflns_theta_max 24.982
_diffrn_reflns_theta_min 2.401
_diffrn_source Mo
_exptl_absorpt_coefficient_mu 3.576
_exptl_absorpt_correction_T_max 0.463
_exptl_absorpt_correction_T_min 0.230
_exptl_absorpt_correction_type multi-scan
_exptl_absorpt_process_details 'APEX2 (Bruker AXS Inc. 2007)'
_exptl_crystal_colour red
_exptl_crystal_density_diffrn 1.669
_exptl_crystal_description block
_exptl_crystal_F_000 1372
_exptl_crystal_size_max 0.45
_exptl_crystal_size_mid 0.36
_exptl_crystal_size_min 0.22
_refine_diff_density_max 1.449
_refine_diff_density_min -0.955
_refine_diff_density_rms 0.170
_refine_ls_extinction_method none
_refine_ls_goodness_of_fit_ref 1.077
_refine_ls_hydrogen_treatment constr
_refine_ls_matrix_type full
_refine_ls_number_parameters 178
_refine_ls_number_reflns 2422
_refine_ls_number_restraints 0
_refine_ls_restrained_S_all 1.077
_refine_ls_R_factor_all 0.1081
_refine_ls_R_factor_gt 0.0778
_refine_ls_shift/su_max 0.000
_refine_ls_shift/su_mean 0.000
_refine_ls_structure_factor_coef Fsqd
_refine_ls_weighting_details 'w=1/[\s^2^(Fo^2^)+(0.1461P)^2^+22.7389P] where P=(Fo^2^+2Fc^2^)/3'
_refine_ls_weighting_scheme calc
_refine_ls_wR_factor_gt 0.2190
_refine_ls_wR_factor_ref 0.2630
_reflns_Friedel_coverage 0.000
_reflns_number_gt 1795
_reflns_number_total 2422
_reflns_threshold_expression 'I > 2\s(I)'
_cod_data_source_file d0nj00567c2.cif
_cod_data_source_block 693M_a_a
_cod_depositor_comments
;Adding full bibliography for 7059593--7059594.cif.

 Adding full bibliography for 7059593--7059594.cif.
;
_cod_original_sg_symbol_H-M 'C 2/c'
_cod_database_code 7059594
_shelx_shelxl_version_number 2014/7
_shelx_space_group_comment
;
The symmetry employed for this shelxl refinement is uniquely defined
by the following loop, which should always be used as a source of
symmetry information in preference to the above space-group names.
They are only intended as comments.
;

loop_
_space_group_symop_operation_xyz
'x, y, z'
'-x, y, -z+1/2'
'x+1/2, y+1/2, z'
'-x+1/2, y+1/2, -z+1/2'
'-x, -y, -z'
'x, -y, z-1/2'
'-x+1/2, -y+1/2, -z'
'x+1/2, -y+1/2, z-1/2'

loop_
_atom_site_label
_atom_site_type_symbol
_atom_site_fract_x
_atom_site_fract_y
_atom_site_fract_z
_atom_site_U_iso_or_equiv
_atom_site_adp_type
_atom_site_occupancy
_atom_site_site_symmetry_order
_atom_site_calc_flag
_atom_site_refinement_flags_posn
_atom_site_refinement_flags_adp
_atom_site_refinement_flags_occupancy
_atom_site_disorder_assembly
_atom_site_disorder_group
Co1 Co 0.5000 0.22253(4) 0.7500 0.0318(4) Uani 1 2 d S T P . .
Br1 Br 0.5000 0.55090(5) 0.7500 0.0984(7) Uani 1 2 d S T P . .
Br2 Br 0.5000 -0.10619(5) 0.7500 0.1369(11) Uani 1 2 d S T P . .
O2 O 0.4812(6) 0.22327(14) 0.5274(4) 0.0391(12) Uani 1 1 d . . . . .
O1 O 0.2462(5) 0.22107(14) 0.6526(5) 0.0423(12) Uani 1 1 d . . . . .
H2A H 0.1964 0.2210 0.7158 0.051 Uiso 1 1 calc R U . . .
H1B H 0.1838 0.2205 0.5464 0.051 Uiso 1 1 calc R U . . .
N1 N 0.5000 0.2852(3) 0.7500 0.0344(18) Uani 1 2 d S T P . .
N2 N 0.5000 0.1592(2) 0.7500 0.0365(18) Uani 1 2 d S T P . .
O3 O 0.7187(7) 0.1988(2) 0.5674(6) 0.0708(19) Uani 1 1 d . . . . .
C15 C 0.5815(8) 0.2103(2) 0.4845(7) 0.0388(16) Uani 1 1 d . . . . .
C3 C 0.5000 0.3684(3) 0.7500 0.036(2) Uani 1 2 d S T P . .
C16 C 0.5225(9) 0.2100(2) 0.3171(8) 0.0395(16) Uani 1 1 d . . . . .
C1 C 0.5796(9) 0.3063(3) 0.6894(8) 0.0492(19) Uani 1 1 d . . . . .
H1A H 0.6366 0.2928 0.6473 0.059 Uiso 1 1 calc R U . . .
C2 C 0.5802(9) 0.3467(3) 0.6870(9) 0.050(2) Uani 1 1 d . . . . .
H2 H 0.6357 0.3597 0.6421 0.060 Uiso 1 1 calc R U . . .
C4 C 0.5000 0.4119(3) 0.7500 0.046(2) Uani 1 2 d S T P . .
C8 C 0.3826(11) 0.1380(3) 0.6421(10) 0.070(3) Uani 1 1 d . . . . .
H8 H 0.2978 0.1515 0.5637 0.084 Uiso 1 1 calc R U . . .
C10 C 0.5000 0.0764(3) 0.7500 0.048(3) Uani 1 2 d S T P . .
C11 C 0.5000 0.0326(3) 0.7500 0.056(3) Uani 1 2 d S T P . .
C9 C 0.3775(12) 0.0981(3) 0.6379(12) 0.080(3) Uani 1 1 d . . . . .
H9 H 0.2908 0.0852 0.5588 0.096 Uiso 1 1 calc R U . . .
C5 C 0.4279(15) 0.4340(3) 0.8200(14) 0.085(3) Uani 1 1 d . . . . .
H5 H 0.3788 0.4209 0.8706 0.102 Uiso 1 1 calc R U . . .
C7 C 0.5000 0.4948(4) 0.7500 0.066(3) Uani 1 2 d S T P . .
C13 C 0.4153(17) -0.0301(4) 0.617(2) 0.112(5) Uani 1 1 d . . . . .
H13 H 0.3576 -0.0438 0.5257 0.134 Uiso 1 1 calc R U . . .
C14 C 0.5000 -0.0501(5) 0.7500 0.093(6) Uani 1 2 d S T P . .
C12 C 0.4142(14) 0.0106(3) 0.6175(15) 0.087(3) Uani 1 1 d . . . . .
H12 H 0.3535 0.0237 0.5253 0.105 Uiso 1 1 calc R U . . .
O4 O 0.5000 0.6432(6) 0.7500 0.180(8) Uani 1 2 d S T P . .
C6 C 0.4249(16) 0.4745(3) 0.8186(14) 0.093(4) Uani 1 1 d . . . . .
H6 H 0.3716 0.4880 0.8644 0.111 Uiso 1 1 calc R U . . .

loop_
_atom_site_aniso_label
_atom_site_aniso_U_11
_atom_site_aniso_U_22
_atom_site_aniso_U_33
_atom_site_aniso_U_23
_atom_site_aniso_U_13
_atom_site_aniso_U_12
Co1 0.0288(7) 0.0521(8) 0.0122(6) 0.000 0.0075(5) 0.000
Br1 0.1358(17) 0.0700(11) 0.1037(13) 0.000 0.0676(13) 0.000
Br2 0.0988(15) 0.0574(10) 0.280(3) 0.000 0.1092(19) 0.000
O2 0.044(3) 0.063(3) 0.014(2) 0.0023(19) 0.0163(19) 0.010(2)
O1 0.029(2) 0.072(4) 0.024(2) 0.002(2) 0.0099(19) 0.001(2)
N1 0.025(4) 0.057(5) 0.022(4) 0.000 0.011(3) 0.000
N2 0.031(4) 0.050(5) 0.021(4) 0.000 0.006(3) 0.000
O3 0.055(4) 0.125(6) 0.028(3) 0.005(3) 0.015(3) 0.034(4)
C15 0.043(4) 0.055(4) 0.019(3) 0.000(3) 0.014(3) 0.000(3)
C3 0.032(5) 0.049(6) 0.023(4) 0.000 0.011(4) 0.000
C16 0.044(4) 0.057(4) 0.023(3) 0.002(3) 0.020(3) 0.005(3)
C1 0.047(4) 0.067(5) 0.045(4) -0.012(4) 0.032(4) -0.008(4)
C2 0.047(4) 0.069(5) 0.048(4) -0.015(4) 0.034(4) -0.019(4)
C4 0.038(5) 0.061(7) 0.040(5) 0.000 0.020(5) 0.000
C8 0.055(5) 0.062(6) 0.050(5) -0.007(4) -0.012(4) 0.002(4)
C10 0.046(6) 0.049(6) 0.055(6) 0.000 0.028(5) 0.000
C11 0.051(7) 0.043(6) 0.084(9) 0.000 0.040(6) 0.000
C9 0.068(6) 0.062(6) 0.064(6) -0.019(5) -0.009(5) -0.002(5)
C5 0.125(9) 0.061(6) 0.116(9) -0.026(6) 0.096(8) -0.027(6)
C7 0.076(9) 0.063(8) 0.059(7) 0.000 0.030(7) 0.000
C13 0.098(9) 0.077(9) 0.186(15) -0.045(9) 0.086(10) -0.042(7)
C14 0.069(10) 0.060(10) 0.17(2) 0.000 0.073(13) 0.000
C12 0.092(8) 0.061(6) 0.117(9) -0.020(6) 0.055(7) -0.009(5)
O4 0.145(15) 0.128(15) 0.24(2) 0.000 0.070(15) 0.000
C6 0.126(10) 0.071(7) 0.121(9) -0.033(7) 0.092(8) -0.015(6)

loop_
_atom_type_symbol
_atom_type_description
_atom_type_scat_dispersion_real
_atom_type_scat_dispersion_imag
_atom_type_scat_source
C C 0.0033 0.0016 'International Tables Vol C Tables 4.2.6.8 and 6.1.1.4'
H H 0.0000 0.0000 'International Tables Vol C Tables 4.2.6.8 and 6.1.1.4'
Br Br -0.2901 2.4595 'International Tables Vol C Tables 4.2.6.8 and 6.1.1.4'
Co Co 0.3494 0.9721 'International Tables Vol C Tables 4.2.6.8 and 6.1.1.4'
N N 0.0061 0.0033 'International Tables Vol C Tables 4.2.6.8 and 6.1.1.4'
O O 0.0106 0.0060 'International Tables Vol C Tables 4.2.6.8 and 6.1.1.4'

loop_
_geom_angle_atom_site_label_1
_geom_angle_atom_site_label_2
_geom_angle_atom_site_label_3
_geom_angle
_geom_angle_site_symmetry_1
_geom_angle_site_symmetry_3
_geom_angle_publ_flag
O1 Co1 O1 177.3(3) 2_656 . ?
O1 Co1 O2 89.52(18) 2_656 2_656 ?
O1 Co1 O2 90.52(18) . 2_656 ?
O1 Co1 O2 90.52(18) 2_656 . ?
O1 Co1 O2 89.52(18) . . ?
O2 Co1 O2 178.6(3) 2_656 . ?
O1 Co1 N1 91.35(14) 2_656 . ?
O1 Co1 N1 91.35(14) . . ?
O2 Co1 N1 89.32(13) 2_656 . ?
O2 Co1 N1 89.32(13) . . ?
O1 Co1 N2 88.65(14) 2_656 . ?
O1 Co1 N2 88.65(14) . . ?
O2 Co1 N2 90.68(13) 2_656 . ?
O2 Co1 N2 90.68(13) . . ?
N1 Co1 N2 180.0 . . ?
C15 O2 Co1 128.2(4) . . ?
Co1 O1 H2A 120.0 . . ?
Co1 O1 H1B 120.0 . . ?
H2A O1 H1B 120.0 . . ?
C1 N1 C1 115.8(9) . 2_656 ?
C1 N1 Co1 122.1(5) . . ?
C1 N1 Co1 122.1(5) 2_656 . ?
C8 N2 C8 114.4(10) . 2_656 ?
C8 N2 Co1 122.8(5) . . ?
C8 N2 Co1 122.8(5) 2_656 . ?
O3 C15 O2 126.6(6) . . ?
O3 C15 C16 118.6(6) . . ?
O2 C15 C16 114.8(6) . . ?
C2 C3 C2 115.5(10) 2_656 . ?
C2 C3 C4 122.2(5) 2_656 . ?
C2 C3 C4 122.2(5) . . ?
C16 C16 C15 178.9(10) 2_655 . ?
N1 C1 C2 123.1(7) . . ?
N1 C1 H1A 118.4 . . ?
C2 C1 H1A 118.4 . . ?
C1 C2 C3 121.2(7) . . ?
C1 C2 H2 119.4 . . ?
C3 C2 H2 119.4 . . ?
C5 C4 C5 114.1(12) 2_656 . ?
C5 C4 C3 122.9(6) 2_656 . ?
C5 C4 C3 122.9(6) . . ?
N2 C8 C9 124.8(8) . . ?
N2 C8 H8 117.6 . . ?
C9 C8 H8 117.6 . . ?
C9 C10 C9 115.4(11) 2_656 . ?
C9 C10 C11 122.3(6) 2_656 . ?
C9 C10 C11 122.3(6) . . ?
C12 C11 C12 114.8(13) 2_656 . ?
C12 C11 C10 122.6(7) 2_656 . ?
C12 C11 C10 122.6(7) . . ?
C8 C9 C10 120.3(8) . . ?
C8 C9 H9 119.8 . . ?
C10 C9 H9 119.8 . . ?
C6 C5 C4 123.4(9) . . ?
C6 C5 H5 118.3 . . ?
C4 C5 H5 118.3 . . ?
C6 C7 C6 119.1(14) 2_656 . ?
C6 C7 Br1 120.4(7) 2_656 . ?
C6 C7 Br1 120.4(7) . . ?
C14 C13 C12 120.1(15) . . ?
C14 C13 H13 119.9 . . ?
C12 C13 H13 119.9 . . ?
C13 C14 C13 119.8(17) . 2_656 ?
C13 C14 Br2 120.1(9) . . ?
C13 C14 Br2 120.1(9) 2_656 . ?
C13 C12 C11 122.6(13) . . ?
C13 C12 H12 118.7 . . ?
C11 C12 H12 118.7 . . ?
C7 C6 C5 119.9(10) . . ?
C7 C6 H6 120.0 . . ?
C5 C6 H6 120.0 . . ?

loop_
_geom_bond_atom_site_label_1
_geom_bond_atom_site_label_2
_geom_bond_distance
_geom_bond_site_symmetry_2
_geom_bond_publ_flag
Co1 O1 2.103(4) 2_656 ?
Co1 O1 2.103(4) . ?
Co1 O2 2.107(4) 2_656 ?
Co1 O2 2.107(4) . ?
Co1 N1 2.125(9) . ?
Co1 N2 2.149(8) . ?
Br1 C7 1.903(14) . ?
Br2 C14 1.903(17) . ?
O2 C15 1.268(8) . ?
O1 H2A 0.9300 . ?
O1 H1B 0.9300 . ?
N1 C1 1.351(9) . ?
N1 C1 1.351(9) 2_656 ?
N2 C8 1.329(9) . ?
N2 C8 1.329(9) 2_656 ?
O3 C15 1.220(8) . ?
C15 C16 1.471(9) . ?
C3 C2 1.382(9) 2_656 ?
C3 C2 1.382(9) . ?
C3 C4 1.474(16) . ?
C16 C16 1.182(13) 2_655 ?
C1 C2 1.370(12) . ?
C1 H1A 0.9300 . ?
C2 H2 0.9300 . ?
C4 C5 1.384(11) 2_656 ?
C4 C5 1.384(11) . ?
C8 C9 1.355(13) . ?
C8 H8 0.9300 . ?
C10 C9 1.376(11) 2_656 ?
C10 C9 1.376(11) . ?
C10 C11 1.485(16) . ?
C11 C12 1.388(12) 2_656 ?
C11 C12 1.388(13) . ?
C9 H9 0.9300 . ?
C5 C6 1.372(15) . ?
C5 H5 0.9300 . ?
C7 C6 1.361(13) 2_656 ?
C7 C6 1.361(13) . ?
C13 C14 1.352(18) . ?
C13 C12 1.380(16) . ?
C13 H13 0.9300 . ?
C14 C13 1.352(18) 2_656 ?
C12 H12 0.9300 . ?
C6 H6 0.9300 . ?
